data_2009326
loop_
_publ_author_name
'Faber, Alexander'
'Lemke, Alexander'
'Spangenberg, Bj\"orn'
'Bolte, Michael'

_publ_section_title
;
 Three hydrohalogenides of organic nitrogen bases
;
_journal_issue 12
_journal_name_full 'Acta Crystallographica Section C'
_journal_page_first IUC9900156
_journal_paper_doi 10.1107/S0108270199098261
_journal_volume 55
_journal_year 1999
_chemical_formula_moiety 'C6 H8 N 1+, Cl 1-'
_chemical_formula_sum 'C6 H8 Cl N'
_chemical_formula_weight 129.58
_chemical_name_systematic ?
_space_group_IT_number 15
_symmetry_cell_setting monoclinic
_symmetry_space_group_name_Hall '-C 2yc'
_symmetry_space_group_name_H-M 'C 1 2/c 1'
_audit_creation_method SHELXL-97
_cell_angle_alpha 90
_cell_angle_beta 110.6320(10)
_cell_angle_gamma 90
_cell_formula_units_Z 4
_cell_length_a 7.8759(2)
_cell_length_b 13.4002(3)
_cell_length_c 7.27790(10)
_cell_measurement_reflns_used 4036
_cell_measurement_temperature 173
_cell_measurement_theta_max 25
_cell_measurement_theta_min 1
_cell_volume 718.84(3)
_computing_cell_refinement SMART
_computing_data_collection 'SMART (Siemens, 1995)'
_computing_data_reduction 'SAINT (Siemens, 1995)'
_computing_structure_refinement 'SHELXL97 (Sheldrick, 1997)'
_computing_structure_solution 'SHELXS97 (Sheldrick, 1990)'
_diffrn_ambient_temperature 173
_diffrn_measured_fraction_theta_full 0.995
_diffrn_measured_fraction_theta_max 0.995
_diffrn_measurement_device 'Siemens CCD three-circle'
_diffrn_measurement_method \w
_diffrn_radiation_monochromator 'highly oriented graphite crystal'
_diffrn_radiation_source 'fine-focus sealed tube'
_diffrn_radiation_type MoK\a
_diffrn_radiation_wavelength 0.71073
_diffrn_reflns_av_R_equivalents 0.040
_diffrn_reflns_av_sigmaI/netI 0.0226
_diffrn_reflns_limit_h_max 9
_diffrn_reflns_limit_h_min -9
_diffrn_reflns_limit_k_max 16
_diffrn_reflns_limit_k_min -16
_diffrn_reflns_limit_l_max 9
_diffrn_reflns_limit_l_min -8
_diffrn_reflns_number 4846
_diffrn_reflns_theta_full 26.35
_diffrn_reflns_theta_max 26.35
_diffrn_reflns_theta_min 3.04
_diffrn_standards_decay_% 0.0
_diffrn_standards_interval_time 1200
_diffrn_standards_number 92
_exptl_absorpt_coefficient_mu 0.429
_exptl_absorpt_correction_T_max 0.919
_exptl_absorpt_correction_T_min 0.753
_exptl_absorpt_correction_type empirical
_exptl_absorpt_process_details '(SADABS; Sheldrick, 1996)'
_exptl_crystal_colour colourless
_exptl_crystal_density_diffrn 1.197
_exptl_crystal_density_method 'not measured'
_exptl_crystal_description plate
_exptl_crystal_F_000 272
_exptl_crystal_size_max 0.70
_exptl_crystal_size_mid 0.20
_exptl_crystal_size_min 0.20
_refine_diff_density_max 0.252
_refine_diff_density_min -0.278
_refine_ls_extinction_method none
_refine_ls_goodness_of_fit_all 1.112
_refine_ls_goodness_of_fit_ref 1.112
_refine_ls_hydrogen_treatment mixed
_refine_ls_matrix_type full
_refine_ls_number_parameters 42
_refine_ls_number_reflns 734
_refine_ls_number_restraints 0
_refine_ls_restrained_S_all 1.112
_refine_ls_R_factor_all 0.0344
_refine_ls_R_factor_gt 0.0310
_refine_ls_R_factor_obs 0.0310
_refine_ls_shift/su_max 0.007
_refine_ls_shift/su_mean 0.000
_refine_ls_structure_factor_coef Fsqd
_refine_ls_weighting_details 'w = 1/[\s^2^(Fo^2^)+(0.0495P)^2^+0.1896P] where P = (Fo^2^+2Fc^2^)/3'
_refine_ls_weighting_scheme calc
_refine_ls_wR_factor_all 0.0830
_refine_ls_wR_factor_obs 0.0809
_refine_ls_wR_factor_ref 0.0830
_reflns_number_gt 659
_reflns_number_total 734
_reflns_threshold_expression I>2\s(I)
_cod_data_source_file qb0137.cif
_cod_data_source_block I
_cod_depositor_comments
;
The following automatic conversions were performed:
'_symmetry_cell_setting' value 'Monoclinic' changed to 'monoclinic'
according to '/home/saulius/struct/CIF-dictionaries/cif_core.dic'
dictionary named 'cif_core.dic' version 2.4.1 from 2010-06-29.

Automatic conversion script
Id: cif_fix_enum 1527 2010-12-29 10:47:43Z saulius 

The following automatic conversions were performed:

'_symmetry_cell_setting' value 'Monoclinic' changed to 'monoclinic'
according to /home/saulius/struct/CIF-dictionaries/cif_core.dic
dictionary named 'cif_core.dic' version 2.4.1 from 2010-06-29.

Automatic conversion script
Id: cif_fix_values 1715 2011-07-08 13:25:40Z adriana 

The following automatic conversions were performed:

'_refine_ls_weighting_scheme' value 'calc w =
1/[\s^2^(Fo^2^)+(0.0495P)^2^+0.1896P] where P = (Fo^2^+2Fc^2^)/3' was
changed to 'calc'. New tag '_refine_ls_weighting_details' was
created. The value of the new tag was set to 'w =
1/[\s^2^(Fo^2^)+(0.0495P)^2^+0.1896P] where P = (Fo^2^+2Fc^2^)/3'.

Automatic conversion script
Id: cif_fix_values 3143 2015-03-26 13:38:13Z robertas 
;
_cod_original_sg_symbol_H-M 'C 2/c'
_cod_database_code 2009326
_cod_database_fobs_code 2009326

loop_
_symmetry_equiv_pos_as_xyz
'x, y, z'
'x, -y, z+1/2'
'x+1/2, y+1/2, z'
'x+1/2, -y+1/2, z+1/2'
'-x, -y, -z'
'-x, y, -z-1/2'
'-x+1/2, -y+1/2, -z'
'-x+1/2, y+1/2, -z-1/2'

loop_
_atom_site_label
_atom_site_fract_x
_atom_site_fract_y
_atom_site_fract_z
_atom_site_U_iso_or_equiv
_atom_site_adp_type
_atom_site_calc_flag
_atom_site_refinement_flags
_atom_site_occupancy
_atom_site_disorder_assembly
_atom_site_disorder_group
_atom_site_type_symbol
Cl1 0.5000 0.17188(4) 0.2500 0.0380(2) Uani d S 1 . . Cl
N1 0.5000 0.39569(14) 0.2500 0.0391(4) Uani d S 1 . . N
H1 0.5000 0.331(2) 0.2500 0.044(7) Uiso d S 1 . . H
C2 0.3512(2) 0.44369(12) 0.1368(2) 0.0391(4) Uani d . 1 . . C
H2 0.2482 0.4071 0.0575 0.047 Uiso calc R 1 . . H
C3 0.3477(2) 0.54652(12) 0.1356(2) 0.0380(4) Uani d . 1 . . C
H3 0.2416 0.5809 0.0567 0.046 Uiso calc R 1 . . H
C4 0.5000 0.60008(15) 0.2500 0.0354(5) Uani d S 1 . . C
C41 0.5000 0.71249(18) 0.2500 0.0530(6) Uani d S 1 . . C
H41A 0.4996 0.7369 0.1229 0.080 Uiso calc PR 0.50 . . H
H41B 0.6087 0.7369 0.3546 0.080 Uiso calc PR 0.50 . . H
H41C 0.3916 0.7369 0.2725 0.080 Uiso calc PR 0.50 . . H

loop_
_atom_site_aniso_label
_atom_site_aniso_U_11
_atom_site_aniso_U_22
_atom_site_aniso_U_33
_atom_site_aniso_U_12
_atom_site_aniso_U_13
_atom_site_aniso_U_23
Cl1 0.0346(3) 0.0361(3) 0.0387(3) 0.000 0.0072(2) 0.000
N1 0.0514(12) 0.0336(10) 0.0371(10) 0.000 0.0216(9) 0.000
C2 0.0372(8) 0.0477(9) 0.0324(8) -0.0071(6) 0.0124(7) -0.0080(6)
C3 0.0351(8) 0.0480(9) 0.0310(8) 0.0063(6) 0.0118(6) 0.0013(6)
C4 0.0444(12) 0.0381(10) 0.0293(10) 0.000 0.0202(9) 0.000
C41 0.0749(18) 0.0373(12) 0.0523(15) 0.000 0.0292(13) 0.000

loop_
_atom_type_symbol
_atom_type_description
_atom_type_scat_dispersion_real
_atom_type_scat_dispersion_imag
_atom_type_scat_source
C C 0.0033 0.0016 'International Tables Vol C Tables 4.2.6.8 and 6.1.1.4'
H H 0.0000 0.0000 'International Tables Vol C Tables 4.2.6.8 and 6.1.1.4'
N N 0.0061 0.0033 'International Tables Vol C Tables 4.2.6.8 and 6.1.1.4'
Cl Cl 0.1484 0.1585 'International Tables Vol C Tables 4.2.6.8 and 6.1.1.4'

loop_
_geom_angle_atom_site_label_1
_geom_angle_atom_site_label_2
_geom_angle_atom_site_label_3
_geom_angle_site_symmetry_1
_geom_angle_site_symmetry_3
_geom_angle
_geom_angle_publ_flag
C2 N1 C2 . 6_656 122.43(18) y
N1 C2 C3 . . 119.77(15) ?
C2 C3 C4 . . 119.99(15) ?
C3 C4 C3 . 6_656 118.02(19) ?
C3 C4 C41 . . 120.99(9) ?
C3 C4 C41 6_656 . 120.99(9) ?

loop_
_geom_bond_atom_site_label_1
_geom_bond_atom_site_label_2
_geom_bond_site_symmetry_2
_geom_bond_distance
_geom_bond_publ_flag
N1 C2 . 1.3361(18) y
N1 C2 6_656 1.3362(18) ?
C2 C3 . 1.378(2) ?
C3 C4 . 1.3939(18) ?
C4 C3 6_656 1.3939(19) ?
C4 C41 . 1.506(3) ?

loop_
_geom_hbond_atom_site_label_D
_geom_hbond_atom_site_label_H
_geom_hbond_atom_site_label_A
_geom_hbond_site_symmetry_A
_geom_hbond_distance_DH
_geom_hbond_distance_HA
_geom_hbond_distance_DA
_geom_hbond_angle_DHA
N1 H1 Cl1 . 0.87(3) 2.13(3) 2.9991(19) 180.0
C3 H3 Cl1 3_455 0.95 3.00 3.5530(14) 118.9
C2 H2 Cl1 7 0.95 2.62 3.5338(15) 161.5

loop_
_geom_torsion_atom_site_label_1
_geom_torsion_atom_site_label_2
_geom_torsion_atom_site_label_3
_geom_torsion_atom_site_label_4
_geom_torsion_site_symmetry_1
_geom_torsion_site_symmetry_4
_geom_torsion
C2 N1 C2 C3 6_656 . -0.45(10)
N1 C2 C3 C4 . . 0.9(2)
C2 C3 C4 C3 . 6_656 -0.44(10)
C2 C3 C4 C41 . . 179.55(10)
